data_4107869
loop_
_publ_author_name
'Alfred J. Wooten'
'Patrick J. Carroll'
'Patrick J. Walsh'

_publ_section_title
;
 Insight into Substrate Binding in Shibasaki's Li3(THF)n(BINOLate)3Ln
 Complexes and Implications in Catalysis
;
_journal_name_full 'Journal of the American Chemical Society'
_journal_page_first 7407
_journal_page_last 7419
_journal_paper_doi 10.1021/ja7107933
_journal_volume 130
_journal_year 2008
_chemical_formula_sum 'C70.5 H74 Eu Li3 N8.5 O6.5'
_chemical_formula_weight 1317.16
_space_group_IT_number 19
_symmetry_cell_setting orthorhombic
_symmetry_Int_Tables_number 19
_symmetry_space_group_name_Hall 'P 2ac 2ab'
_symmetry_space_group_name_H-M 'P 21 21 21'
_atom_sites_solution_hydrogens geom
_atom_sites_solution_primary direct
_audit_creation_method SHELXL-97
_cell_angle_alpha 90.00
_cell_angle_beta 90.00
_cell_angle_gamma 90.00
_cell_formula_units_Z 8
_cell_length_a 19.416(2)
_cell_length_b 25.180(3)
_cell_length_c 29.907(3)
_cell_measurement_temperature 143(1)
_cell_volume 14621(3)
_computing_data_collection 'CrystalClear (Rigaku, 1999)'
_computing_data_reduction 'CrystalClear (Rigaku, 1999)'
_computing_structure_refinement 'SHELXL-97 (Sheldrick, 1997)'
_computing_structure_solution 'SIR97 (Altomare, 1999)'
_diffrn_ambient_temperature 143(1)
_diffrn_measured_fraction_theta_full 0.967
_diffrn_measured_fraction_theta_max 0.967
_diffrn_measurement_device 'CCD Area Detector'
_diffrn_measurement_device_type 'Rigaku Mercury'
_diffrn_measurement_method 'phi and omega rotations'
_diffrn_radiation_monochromator graphite
_diffrn_radiation_source 'rotating anode'
_diffrn_radiation_type MoK\a
_diffrn_radiation_wavelength 0.71069
_diffrn_reflns_av_R_equivalents 0.0341
_diffrn_reflns_av_sigmaI/netI 0.0539
_diffrn_reflns_limit_h_max 24
_diffrn_reflns_limit_h_min -24
_diffrn_reflns_limit_k_max 32
_diffrn_reflns_limit_k_min -31
_diffrn_reflns_limit_l_max 38
_diffrn_reflns_limit_l_min -38
_diffrn_reflns_number 114779
_diffrn_reflns_theta_full 27.47
_diffrn_reflns_theta_max 27.47
_diffrn_reflns_theta_min 2.50
_exptl_absorpt_coefficient_mu 0.911
_exptl_absorpt_correction_T_max 1.0000
_exptl_absorpt_correction_T_min 0.7370
_exptl_absorpt_correction_type multi-scan
_exptl_crystal_density_diffrn 1.197
_exptl_crystal_F_000 5444
_exptl_crystal_size_max 0.38
_exptl_crystal_size_mid 0.38
_exptl_crystal_size_min 0.22
_refine_diff_density_max 3.197
_refine_diff_density_min -1.066
_refine_diff_density_rms 0.144
_refine_ls_abs_structure_details 'Flack H D (1983), Acta Cryst. A39, 876-881'
_refine_ls_abs_structure_Flack 0.020(10)
_refine_ls_extinction_method none
_refine_ls_goodness_of_fit_ref 1.095
_refine_ls_hydrogen_treatment constr
_refine_ls_matrix_type fullcycle
_refine_ls_number_parameters 1721
_refine_ls_number_reflns 30981
_refine_ls_number_restraints 147
_refine_ls_restrained_S_all 1.098
_refine_ls_R_factor_all 0.0647
_refine_ls_R_factor_gt 0.0582
_refine_ls_shift/su_max 0.189
_refine_ls_shift/su_mean 0.012
_refine_ls_structure_factor_coef Fsqd
_refine_ls_weighting_details 'calc w=1/[\s^2^(Fo^2^)+(0.1134P)^2^+5.0567P] where P=(Fo^2^+2Fc^2^)/3'
_refine_ls_weighting_scheme calc
_refine_ls_wR_factor_gt 0.1743
_refine_ls_wR_factor_ref 0.1801
_reflns_number_gt 27379
_reflns_number_total 30981
_reflns_threshold_expression >2sigma(I)
_cod_data_source_file ja7107933-file008.cif
_cod_data_source_block shelxl
_cod_original_sg_symbol_H-M 'P 21 21 21 '
_cod_original_formula_sum 'C70.50 H74 Eu Li3 N8.50 O6.50'
_cod_database_code 4107869

loop_
_symmetry_equiv_pos_as_xyz
'x, y, z'
'x+1/2, -y+1/2, -z'
'-x, y+1/2, -z+1/2'
'-x+1/2, -y, z+1/2'

loop_
_atom_site_label
_atom_site_type_symbol
_atom_site_fract_x
_atom_site_fract_y
_atom_site_fract_z
_atom_site_U_iso_or_equiv
_atom_site_adp_type
_atom_site_occupancy
_atom_site_symmetry_multiplicity
_atom_site_calc_flag
_atom_site_refinement_flags
_atom_site_disorder_assembly
_atom_site_disorder_group
Eu1 Eu 0.271275(15) 0.492856(11) 0.389616(9) 0.03348(7) Uani 1 1 d . A .
O1 O 0.2891(2) 0.53160(17) 0.46110(14) 0.0390(10) Uani 1 1 d . . .
O2 O 0.2131(2) 0.57227(16) 0.38448(13) 0.0367(9) Uani 1 1 d . A .
O3 O 0.2966(2) 0.40126(17) 0.39945(17) 0.0452(11) Uani 1 1 d . . .
O4 O 0.1847(2) 0.46439(16) 0.43825(16) 0.0416(10) Uani 1 1 d . . .
O5 O 0.3084(3) 0.54007(16) 0.32456(15) 0.0420(11) Uani 1 1 d . A .
O6 O 0.2201(3) 0.44799(17) 0.33082(15) 0.0425(10) Uani 1 1 d . . .
C1 C 0.3115(3) 0.5807(2) 0.4673(2) 0.0356(13) Uani 1 1 d . . .
C2 C 0.3815(4) 0.5892(3) 0.4826(2) 0.0452(16) Uani 1 1 d . . .
H2 H 0.4090 0.5598 0.4886 0.060 Uiso 1 1 calc R . .
C3 C 0.4076(4) 0.6379(3) 0.4883(3) 0.0500(18) Uani 1 1 d . . .
H3 H 0.4522 0.6413 0.4994 0.067 Uiso 1 1 calc R . .
C4 C 0.3696(4) 0.6843(3) 0.4779(2) 0.0416(15) Uani 1 1 d . . .
C5 C 0.3976(4) 0.7355(3) 0.4796(2) 0.0438(16) Uani 1 1 d . . .
H5 H 0.4428 0.7400 0.4892 0.058 Uiso 1 1 calc R . .
C6 C 0.3606(4) 0.7786(3) 0.4676(2) 0.0454(16) Uani 1 1 d . . .
H6 H 0.3800 0.8123 0.4688 0.060 Uiso 1 1 calc R . .
C7 C 0.2928(4) 0.7718(3) 0.4533(2) 0.0407(15) Uani 1 1 d . . .
H7 H 0.2675 0.8015 0.4446 0.054 Uiso 1 1 calc R . .
C8 C 0.2629(3) 0.7234(2) 0.45164(18) 0.0320(12) Uani 1 1 d . . .
H8 H 0.2173 0.7204 0.4424 0.043 Uiso 1 1 calc R . .
C9 C 0.2994(3) 0.6781(2) 0.46365(18) 0.0303(12) Uani 1 1 d . . .
C10 C 0.2698(4) 0.6248(2) 0.46033(19) 0.0311(12) Uani 1 1 d . . .
C11 C 0.1954(3) 0.6183(2) 0.45242(19) 0.0298(12) Uani 1 1 d . . .
C12 C 0.1461(3) 0.6388(2) 0.48495(19) 0.0311(12) Uani 1 1 d . . .
C13 C 0.1669(4) 0.6615(2) 0.5266(2) 0.0367(14) Uani 1 1 d . . .
H13 H 0.2135 0.6636 0.5335 0.049 Uiso 1 1 calc R . .
C14 C 0.1197(4) 0.6800(2) 0.5564(2) 0.0415(15) Uani 1 1 d . . .
H14 H 0.1343 0.6948 0.5833 0.055 Uiso 1 1 calc R . .
C15 C 0.0509(4) 0.6770(3) 0.5470(3) 0.0515(19) Uani 1 1 d . . .
H15 H 0.0197 0.6907 0.5676 0.069 Uiso 1 1 calc R . .
C16 C 0.0269(4) 0.6557(3) 0.5101(2) 0.0468(16) Uani 1 1 d . . .
H16 H -0.0203 0.6538 0.5050 0.062 Uiso 1 1 calc R . .
C17 C 0.0748(3) 0.6353(2) 0.4775(2) 0.0384(14) Uani 1 1 d . . .
C18 C 0.0510(4) 0.6086(3) 0.4373(2) 0.0429(15) Uani 1 1 d . . .
H18 H 0.0041 0.6059 0.4314 0.057 Uiso 1 1 calc R . .
C19 C 0.0986(3) 0.5873(3) 0.4077(2) 0.0408(15) Uani 1 1 d . . .
H19 H 0.0828 0.5693 0.3826 0.054 Uiso 1 1 calc R . .
C20 C 0.1711(3) 0.5921(2) 0.4146(2) 0.0334(13) Uani 1 1 d . . .
C21 C 0.2971(4) 0.3787(3) 0.4401(2) 0.0415(15) Uani 1 1 d . . .
C22 C 0.3614(5) 0.3704(4) 0.4615(4) 0.079(3) Uani 1 1 d . . .
H22 H 0.4018 0.3793 0.4465 0.105 Uiso 1 1 calc R . .
C23 C 0.3654(6) 0.3492(5) 0.5043(4) 0.092(4) Uani 1 1 d . . .
H23 H 0.4084 0.3444 0.5173 0.123 Uiso 1 1 calc R . .
C24 C 0.3061(5) 0.3348(3) 0.5284(3) 0.063(2) Uani 1 1 d . . .
C25 C 0.3095(6) 0.3158(4) 0.5732(3) 0.072(3) Uani 1 1 d . . .
H25 H 0.3521 0.3105 0.5868 0.096 Uiso 1 1 calc R . .
C26 C 0.2498(7) 0.3051(4) 0.5967(3) 0.080(3) Uani 1 1 d . . .
H26 H 0.2520 0.2924 0.6259 0.106 Uiso 1 1 calc R . .
C27 C 0.1853(5) 0.3136(3) 0.5760(2) 0.059(2) Uani 1 1 d . . .
H27 H 0.1449 0.3074 0.5919 0.079 Uiso 1 1 calc R . .
C28 C 0.1824(4) 0.3312(2) 0.5323(2) 0.0434(17) Uani 1 1 d . . .
H28 H 0.1394 0.3361 0.5192 0.058 Uiso 1 1 calc R . .
C29 C 0.2426(4) 0.3420(3) 0.5063(2) 0.0461(17) Uani 1 1 d . . .
C30 C 0.2378(4) 0.3633(2) 0.4614(2) 0.0347(13) Uani 1 1 d . . .
C31 C 0.1694(3) 0.3702(2) 0.44113(19) 0.0301(12) Uani 1 1 d . . .
C32 C 0.1247(3) 0.3264(3) 0.43259(19) 0.0358(13) Uani 1 1 d . . .
C33 C 0.1481(4) 0.2724(2) 0.4378(2) 0.0391(14) Uani 1 1 d . . .
H33 H 0.1935 0.2656 0.4460 0.052 Uiso 1 1 calc R . .
C34 C 0.1027(5) 0.2303(3) 0.4306(2) 0.054(2) Uani 1 1 d . . .
H34 H 0.1185 0.1956 0.4335 0.072 Uiso 1 1 calc R . .
C35 C 0.0332(5) 0.2394(4) 0.4191(3) 0.067(3) Uani 1 1 d . . .
H35 H 0.0027 0.2113 0.4152 0.089 Uiso 1 1 calc R . .
C36 C 0.0120(4) 0.2906(4) 0.4137(2) 0.058(2) Uani 1 1 d . . .
H36 H -0.0335 0.2965 0.4055 0.077 Uiso 1 1 calc R . .
C37 C 0.0546(3) 0.3349(3) 0.4199(2) 0.0427(16) Uani 1 1 d . . .
C38 C 0.0336(4) 0.3870(3) 0.4138(2) 0.0514(18) Uani 1 1 d . . .
H38 H -0.0120 0.3933 0.4059 0.068 Uiso 1 1 calc R . .
C39 C 0.0755(3) 0.4284(3) 0.4186(2) 0.0439(16) Uani 1 1 d . . .
H39 H 0.0589 0.4624 0.4129 0.058 Uiso 1 1 calc R . .
C40 C 0.1458(3) 0.4218(2) 0.4323(2) 0.0351(13) Uani 1 1 d . . .
C41 C 0.3341(3) 0.5178(2) 0.2882(2) 0.0363(13) Uani 1 1 d . . .
C42 C 0.4070(4) 0.5202(3) 0.2813(2) 0.0459(16) Uani 1 1 d . . .
H42 H 0.4341 0.5385 0.3018 0.061 Uiso 1 1 calc R . .
C43 C 0.4377(4) 0.4966(3) 0.2456(2) 0.0481(15) Uani 1 1 d . . .
H43 H 0.4852 0.4990 0.2423 0.064 Uiso 1 1 calc R . .
C44 C 0.3993(4) 0.4686(3) 0.2137(2) 0.0424(15) Uani 1 1 d . . .
C45 C 0.4313(4) 0.4435(3) 0.1774(2) 0.0483(17) Uani 1 1 d . . .
H45 H 0.4788 0.4454 0.1740 0.064 Uiso 1 1 calc R . .
C46 C 0.3920(4) 0.4160(3) 0.1467(3) 0.0508(17) Uani 1 1 d . . .
H46 H 0.4129 0.4000 0.1222 0.068 Uiso 1 1 calc R . .
C47 C 0.3214(4) 0.4121(2) 0.1523(2) 0.0449(16) Uani 1 1 d . . .
H47 H 0.2955 0.3928 0.1318 0.060 Uiso 1 1 calc R . .
C48 C 0.2898(4) 0.4359(2) 0.1868(2) 0.0404(15) Uani 1 1 d . . .
H48 H 0.2423 0.4326 0.1897 0.054 Uiso 1 1 calc R . .
C49 C 0.3268(3) 0.4660(2) 0.2192(2) 0.0346(13) Uani 1 1 d . . .
C50 C 0.2933(3) 0.4921(2) 0.25699(19) 0.0366(13) Uani 1 1 d . . .
C51 C 0.2170(3) 0.4935(2) 0.26110(18) 0.0341(12) Uani 1 1 d . . .
C52 C 0.1768(3) 0.5205(2) 0.2281(2) 0.0396(14) Uani 1 1 d . . .
C53 C 0.2054(4) 0.5496(2) 0.1916(2) 0.0436(16) Uani 1 1 d . . .
H53 H 0.2530 0.5497 0.1881 0.058 Uiso 1 1 calc R . .
C54 C 0.1663(5) 0.5773(3) 0.1614(3) 0.0549(19) Uani 1 1 d . . .
H54 H 0.1875 0.5961 0.1384 0.073 Uiso 1 1 calc R . .
C55 C 0.0950(5) 0.5772(3) 0.1650(3) 0.061(2) Uani 1 1 d . . .
H55 H 0.0681 0.5954 0.1443 0.081 Uiso 1 1 calc R . .
C56 C 0.0643(5) 0.5492(3) 0.2002(3) 0.059(2) Uani 1 1 d . . .
H56 H 0.0166 0.5492 0.2030 0.078 Uiso 1 1 calc R . .
C57 C 0.1040(4) 0.5214(3) 0.2311(2) 0.0452(16) Uani 1 1 d . . .
C58 C 0.0718(4) 0.4966(3) 0.2698(2) 0.0536(17) Uani 1 1 d . . .
H58 H 0.0242 0.4966 0.2731 0.071 Uiso 1 1 calc R . .
C59 C 0.1136(4) 0.4731(3) 0.3014(2) 0.0485(17) Uani 1 1 d . . .
H59 H 0.0930 0.4572 0.3261 0.064 Uiso 1 1 calc R . .
C60 C 0.1854(4) 0.4719(2) 0.2982(2) 0.0384(14) Uani 1 1 d . . .
N1 N 0.4046(3) 0.4968(2) 0.39744(19) 0.0509(13) Uani 1 1 d . . .
H1a H 0.4184 0.5277 0.3853 0.068 Uiso 1 1 calc R . .
H1b H 0.4141 0.4986 0.4269 0.068 Uiso 1 1 calc R . .
N2 N 0.5594(2) 0.5021(2) 0.35615(18) 0.0424(12) Uani 1 1 d . . .
H2a H 0.5462 0.5348 0.3647 0.056 Uiso 1 1 calc R . .
H2b H 0.5437 0.4968 0.3282 0.056 Uiso 1 1 calc R . .
C121 C 0.4492(4) 0.4542(3) 0.3782(3) 0.0540(19) Uani 1 1 d . . .
H121a H 0.4416 0.4527 0.3462 0.072 Uiso 1 1 calc R . .
H121b H 0.4353 0.4204 0.3907 0.072 Uiso 1 1 calc R . .
C122 C 0.5258(4) 0.4619(3) 0.3867(3) 0.0544(18) Uani 1 1 d . . .
H122a H 0.5323 0.4731 0.4174 0.072 Uiso 1 1 calc R . .
H122b H 0.5489 0.4280 0.3831 0.072 Uiso 1 1 calc R . .
Li1 Li 0.2171(6) 0.4980(5) 0.4913(4) 0.050(3) Uani 1 1 d U . .
N3 N 0.2434(4) 0.4626(3) 0.5525(2) 0.0613(17) Uani 1 1 d U . .
H3a H 0.2548 0.4283 0.5483 0.082 Uiso 1 1 calc R . .
H3b H 0.2796 0.4794 0.5647 0.082 Uiso 1 1 calc R . .
N4 N 0.1249(4) 0.5184(3) 0.5260(3) 0.074(2) Uani 1 1 d U . .
H4a H 0.1300 0.5486 0.5418 0.098 Uiso 1 1 calc R . .
H4b H 0.0891 0.5220 0.5071 0.098 Uiso 1 1 calc R . .
C123 C 0.1852(6) 0.4665(3) 0.5809(3) 0.077(3) Uani 1 1 d U . .
H123a H 0.1910 0.4968 0.6006 0.102 Uiso 1 1 calc R . .
H123b H 0.1826 0.4349 0.5994 0.102 Uiso 1 1 calc R . .
C124 C 0.1167(6) 0.4727(4) 0.5549(4) 0.083(3) Uani 1 1 d U . .
H124a H 0.1074 0.4411 0.5374 0.111 Uiso 1 1 calc R . .
H124b H 0.0787 0.4781 0.5755 0.111 Uiso 1 1 calc R . .
Li2 Li 0.2510(9) 0.3743(6) 0.3445(5) 0.072(3) Uani 1 1 d U . .
N5 N 0.3345(4) 0.3621(3) 0.2996(2) 0.0625(17) Uani 1 1 d U . .
H5a H 0.3181 0.3485 0.2739 0.083 Uiso 1 1 calc R . .
H5b H 0.3541 0.3936 0.2933 0.083 Uiso 1 1 calc R . .
N6 N 0.2987(6) 0.2801(4) 0.3635(3) 0.104(3) Uani 1 1 d U . .
C125 C 0.3876(5) 0.3256(3) 0.3181(3) 0.0596(19) Uani 1 1 d U . .
H125a H 0.4081 0.3411 0.3447 0.079 Uiso 1 1 calc R . .
H125b H 0.4238 0.3200 0.2963 0.079 Uiso 1 1 calc R . .
C126 C 0.3530(6) 0.2728(4) 0.3297(3) 0.075(2) Uani 1 1 d U . .
H126a H 0.3331 0.2576 0.3029 0.099 Uiso 1 1 calc R . .
H126b H 0.3873 0.2482 0.3410 0.099 Uiso 1 1 calc R . .
N7 N 0.1574(5) 0.3363(3) 0.3219(2) 0.074(2) Uani 1 1 d U . .
H7a H 0.1508 0.3061 0.3373 0.099 Uiso 1 1 calc R . .
H7b H 0.1213 0.3579 0.3271 0.099 Uiso 1 1 calc R . .
N8 N 0.0898(8) 0.2786(9) 0.2160(5) 0.231(10) Uani 1 1 d U . .
C127 C 0.1607(5) 0.3242(4) 0.2739(3) 0.070(2) Uani 1 1 d U . .
H127a H 0.1919 0.2946 0.2691 0.093 Uiso 1 1 calc R . .
H127b H 0.1787 0.3547 0.2579 0.093 Uiso 1 1 calc R . .
C128 C 0.0904(6) 0.3102(5) 0.2560(4) 0.090(3) Uani 1 1 d U . .
H128a H 0.0654 0.2913 0.2790 0.120 Uiso 1 1 calc R . .
H128b H 0.0657 0.3430 0.2501 0.120 Uiso 1 1 calc R . .
Li3 Li 0.2575(10) 0.6029(5) 0.3301(5) 0.070(3) Uani 1 1 d U . .
C129 C 0.1518(8) 0.6832(4) 0.3143(3) 0.125(5) Uani 1 1 d DU . .
N9 N 0.1677(6) 0.6306(3) 0.2968(2) 0.086(2) Uani 1 1 d DU A 1
H9a H 0.1752 0.6324 0.2671 0.114 Uiso 1 1 calc R A 1
H9b H 0.1322 0.6084 0.3017 0.114 Uiso 1 1 calc R A 1
N10 N 0.2621(15) 0.6788(6) 0.3353(7) 0.135(8) Uani 0.50 1 d PDU A 1
H10a H 0.2476 0.6883 0.3628 0.179 Uiso 0.50 1 calc PR A 1
H10b H 0.3064 0.6891 0.3327 0.179 Uiso 0.50 1 calc PR A 1
C130 C 0.2208(11) 0.7073(11) 0.3017(11) 0.22(2) Uani 0.50 1 d PDU A 1
H130a H 0.2343 0.6987 0.2714 0.296 Uiso 0.50 1 calc PR A 1
H130b H 0.2218 0.7455 0.3060 0.296 Uiso 0.50 1 calc PR A 1
N11 N 0.0715(8) 0.7613(5) 0.3126(5) 0.073(4) Uani 0.50 1 d PDU A 2
N12 N 0.3412(6) 0.6641(5) 0.3503(5) 0.065(3) Uani 0.50 1 d PDU A 2
H12a H 0.3509 0.6852 0.3268 0.086 Uiso 0.50 1 calc PR A 2
H12b H 0.3254 0.6846 0.3726 0.086 Uiso 0.50 1 calc PR A 2
N13 N 0.5198(8) 0.6439(7) 0.3883(4) 0.081(5) Uani 0.50 1 d PDU A 2
C131 C 0.0795(8) 0.7034(5) 0.3081(5) 0.073(4) Uani 0.50 1 d PDU A 2
H131a H 0.0636 0.6929 0.2786 0.098 Uiso 0.50 1 calc PR A 2
H131b H 0.0500 0.6862 0.3299 0.098 Uiso 0.50 1 calc PR A 2
C132 C 0.4045(7) 0.6365(5) 0.3649(4) 0.046(3) Uani 0.50 1 d PDU A 2
H132a H 0.4190 0.6116 0.3420 0.061 Uiso 0.50 1 calc PR A 2
H132b H 0.3954 0.6167 0.3920 0.061 Uiso 0.50 1 calc PR A 2
C133 C 0.4607(7) 0.6764(6) 0.3732(4) 0.061(4) Uani 0.50 1 d PDU A 2
H133a H 0.4720 0.6956 0.3460 0.082 Uiso 0.50 1 calc PR A 2
H133b H 0.4472 0.7017 0.3960 0.082 Uiso 0.50 1 calc PR A 2
Eu2 Eu 0.692288(12) 0.498941(10) 0.354718(8) 0.02595(6) Uani 1 1 d . B .
O7 O 0.7484(2) 0.45288(15) 0.41069(13) 0.0316(9) Uani 1 1 d . B .
O8 O 0.6652(2) 0.54910(16) 0.42138(12) 0.0309(8) Uani 1 1 d . B .
O9 O 0.7681(2) 0.46391(15) 0.30152(13) 0.0329(8) Uani 1 1 d . B .
O10 O 0.6604(2) 0.40808(15) 0.34819(13) 0.0334(9) Uani 1 1 d . B .
O11 O 0.7622(2) 0.57288(15) 0.35849(12) 0.0299(8) Uani 1 1 d . B .
O12 O 0.6723(2) 0.54047(15) 0.28457(13) 0.0338(9) Uani 1 1 d . B .
C61 C 0.7882(3) 0.4753(2) 0.44122(19) 0.0312(12) Uani 1 1 d . . .
C62 C 0.8600(3) 0.4764(3) 0.4339(2) 0.0362(13) Uani 1 1 d . . .
H62 H 0.8773 0.4624 0.4074 0.048 Uiso 1 1 calc R . .
C63 C 0.9056(3) 0.4976(3) 0.4645(2) 0.0399(13) Uani 1 1 d . . .
H63 H 0.9528 0.4951 0.4596 0.053 Uiso 1 1 calc R . .
C64 C 0.8808(3) 0.5228(2) 0.5030(2) 0.0370(13) Uani 1 1 d . . .
C65 C 0.9272(4) 0.5474(3) 0.5347(2) 0.0458(16) Uani 1 1 d . . .
H65 H 0.9746 0.5447 0.5307 0.061 Uiso 1 1 calc R . .
C66 C 0.9016(4) 0.5746(3) 0.5707(3) 0.0513(18) Uani 1 1 d . . .
H66 H 0.9317 0.5907 0.5907 0.068 Uiso 1 1 calc R . .
C67 C 0.8292(4) 0.5782(3) 0.5777(2) 0.0497(18) Uani 1 1 d . . .
H67 H 0.8119 0.5970 0.6021 0.066 Uiso 1 1 calc R . .
C68 C 0.7856(3) 0.5539(2) 0.54836(19) 0.0343(13) Uani 1 1 d . . .
H68 H 0.7385 0.5564 0.5535 0.046 Uiso 1 1 calc R . .
C69 C 0.8083(3) 0.5252(2) 0.51074(19) 0.0294(11) Uani 1 1 d . . .
C70 C 0.7628(3) 0.5000(2) 0.48005(15) 0.0279(10) Uani 1 1 d . . .
C71 C 0.6864(3) 0.5006(2) 0.48838(16) 0.0279(10) Uani 1 1 d . . .
C72 C 0.6593(3) 0.4746(2) 0.52734(19) 0.0328(12) Uani 1 1 d . . .
C73 C 0.6983(3) 0.4406(2) 0.55460(19) 0.0356(13) Uani 1 1 d . . .
H73 H 0.7448 0.4357 0.5483 0.047 Uiso 1 1 calc R . .
C74 C 0.6692(4) 0.4144(3) 0.5906(2) 0.0441(16) Uani 1 1 d . . .
H74 H 0.6957 0.3910 0.6075 0.059 Uiso 1 1 calc R . .
C75 C 0.6004(4) 0.4228(3) 0.6017(2) 0.0522(18) Uani 1 1 d . . .
H75 H 0.5819 0.4064 0.6268 0.069 Uiso 1 1 calc R . .
C76 C 0.5608(4) 0.4539(3) 0.5766(2) 0.059(2) Uani 1 1 d . . .
H76 H 0.5149 0.4588 0.5845 0.078 Uiso 1 1 calc R . .
C77 C 0.5875(3) 0.4802(3) 0.5377(2) 0.0420(15) Uani 1 1 d . . .
C78 C 0.5483(4) 0.5120(3) 0.5106(2) 0.055(2) Uani 1 1 d . . .
H78 H 0.5026 0.5181 0.5183 0.074 Uiso 1 1 calc R . .
C79 C 0.5739(4) 0.5354(3) 0.4721(2) 0.0480(17) Uani 1 1 d . . .
H79 H 0.5449 0.5560 0.4544 0.064 Uiso 1 1 calc R . .
C80 C 0.6432(3) 0.5286(2) 0.45935(19) 0.0335(13) Uani 1 1 d . . .
C81 C 0.8015(3) 0.4185(2) 0.30321(18) 0.0305(12) Uani 1 1 d . . .
C82 C 0.8732(4) 0.4200(3) 0.3134(2) 0.0437(16) Uani 1 1 d . . .
H82 H 0.8939 0.4526 0.3191 0.058 Uiso 1 1 calc R . .
C83 C 0.9122(4) 0.3753(3) 0.3151(2) 0.0497(18) Uani 1 1 d . . .
H83 H 0.9591 0.3781 0.3209 0.066 Uiso 1 1 calc R . .
C84 C 0.8833(4) 0.3251(3) 0.3082(2) 0.0474(17) Uani 1 1 d . . .
C85 C 0.9206(5) 0.2773(4) 0.3133(3) 0.060(2) Uani 1 1 d . . .
H85 H 0.9674 0.2784 0.3200 0.080 Uiso 1 1 calc R . .
C86 C 0.8872(6) 0.2277(4) 0.3084(3) 0.073(3) Uani 1 1 d . . .
H86 H 0.9125 0.1966 0.3115 0.097 Uiso 1 1 calc R . .
C87 C 0.8200(5) 0.2249(3) 0.2992(2) 0.058(2) Uani 1 1 d . . .
H87 H 0.7991 0.1917 0.2970 0.077 Uiso 1 1 calc R . .
C88 C 0.7808(4) 0.2701(2) 0.2930(2) 0.0414(15) Uani 1 1 d . . .
H88 H 0.7344 0.2669 0.2856 0.055 Uiso 1 1 calc R . .
C89 C 0.8109(3) 0.3222(3) 0.29771(19) 0.0371(14) Uani 1 1 d . . .
C90 C 0.7712(4) 0.3695(2) 0.29380(18) 0.0303(12) Uani 1 1 d . . .
C91 C 0.6979(3) 0.3672(2) 0.2802(2) 0.0293(12) Uani 1 1 d . . .
C92 C 0.6775(3) 0.3478(2) 0.2369(2) 0.0332(13) Uani 1 1 d . . .
C93 C 0.7271(4) 0.3301(2) 0.20579(18) 0.0384(13) Uani 1 1 d . . .
H93 H 0.7735 0.3313 0.2134 0.051 Uiso 1 1 calc R . .
C94 C 0.7077(4) 0.3107(3) 0.1634(2) 0.0469(17) Uani 1 1 d . . .
H94 H 0.7412 0.2982 0.1437 0.062 Uiso 1 1 calc R . .
C95 C 0.6398(4) 0.3101(3) 0.1511(2) 0.0516(18) Uani 1 1 d . . .
H95 H 0.6278 0.2976 0.1229 0.069 Uiso 1 1 calc R . .
C96 C 0.5881(4) 0.3279(3) 0.1801(2) 0.0431(15) Uani 1 1 d . . .
H96 H 0.5422 0.3274 0.1714 0.057 Uiso 1 1 calc R . .
C97 C 0.6074(4) 0.3473(2) 0.2243(2) 0.0373(14) Uani 1 1 d . . .
C98 C 0.5588(4) 0.3650(3) 0.2538(2) 0.0445(16) Uani 1 1 d . . .
H98 H 0.5126 0.3629 0.2459 0.059 Uiso 1 1 calc R . .
C99 C 0.5756(3) 0.3854(3) 0.2941(2) 0.0403(15) Uani 1 1 d . . .
H99 H 0.5409 0.3983 0.3126 0.054 Uiso 1 1 calc R . .
C100 C 0.6459(3) 0.3874(2) 0.3091(2) 0.0317(12) Uani 1 1 d . . .
C101 C 0.8018(3) 0.5924(2) 0.32699(18) 0.0279(11) Uani 1 1 d . . .
C102 C 0.8746(3) 0.5841(2) 0.3298(2) 0.0359(14) Uani 1 1 d . . .
H102 H 0.8920 0.5638 0.3532 0.048 Uiso 1 1 calc R . .
C103 C 0.9191(3) 0.6049(2) 0.2995(2) 0.0407(15) Uani 1 1 d . . .
H103 H 0.9663 0.6004 0.3030 0.054 Uiso 1 1 calc R . .
C104 C 0.8933(4) 0.6332(3) 0.2627(2) 0.0419(15) Uani 1 1 d . . .
C105 C 0.9397(4) 0.6537(3) 0.2291(3) 0.0530(19) Uani 1 1 d . . .
H105 H 0.9870 0.6502 0.2330 0.071 Uiso 1 1 calc R . .
C106 C 0.9153(5) 0.6776(3) 0.1922(3) 0.058(2) Uani 1 1 d . . .
H106 H 0.9458 0.6903 0.1708 0.077 Uiso 1 1 calc R . .
C107 C 0.8417(4) 0.6839(2) 0.1854(2) 0.0463(17) Uani 1 1 d . . .
H107 H 0.8249 0.6997 0.1594 0.062 Uiso 1 1 calc R . .
C108 C 0.7981(4) 0.6666(2) 0.21728(19) 0.0340(13) Uani 1 1 d . . .
H108 H 0.7509 0.6710 0.2133 0.045 Uiso 1 1 calc R . .
C109 C 0.8229(3) 0.6412(2) 0.2575(2) 0.0331(13) Uani 1 1 d . . .
C110 C 0.7769(3) 0.62133(19) 0.29111(19) 0.0272(12) Uani 1 1 d . . .
C111 C 0.7006(3) 0.6324(2) 0.28739(19) 0.0283(12) Uani 1 1 d . . .
C112 C 0.6754(3) 0.6855(2) 0.28919(17) 0.0265(11) Uani 1 1 d . . .
C113 C 0.7188(3) 0.7301(2) 0.29976(18) 0.0304(12) Uani 1 1 d . . .
H113 H 0.7658 0.7243 0.3031 0.040 Uiso 1 1 calc R . .
C114 C 0.6939(4) 0.7808(2) 0.3051(2) 0.0404(14) Uani 1 1 d . . .
H114 H 0.7233 0.8084 0.3128 0.054 Uiso 1 1 calc R . .
C115 C 0.6225(4) 0.7902(3) 0.2985(2) 0.0456(16) Uani 1 1 d . . .
H115 H 0.6051 0.8245 0.3010 0.061 Uiso 1 1 calc R . .
C116 C 0.5807(4) 0.7500(3) 0.2887(2) 0.0461(17) Uani 1 1 d . . .
H116 H 0.5340 0.7570 0.2851 0.061 Uiso 1 1 calc R . .
C117 C 0.6041(3) 0.6968(2) 0.2835(2) 0.0344(13) Uani 1 1 d . . .
C118 C 0.5584(4) 0.6546(3) 0.2760(2) 0.0456(16) Uani 1 1 d . . .
H118 H 0.5117 0.6609 0.2713 0.061 Uiso 1 1 calc R . .
C119 C 0.5843(4) 0.6032(3) 0.2757(3) 0.0455(17) Uani 1 1 d . . .
H119 H 0.5538 0.5753 0.2707 0.060 Uiso 1 1 calc R . .
C120 C 0.6532(4) 0.5912(2) 0.28248(19) 0.0344(13) Uani 1 1 d . . .
Li4 Li 0.7102(8) 0.3836(5) 0.3999(4) 0.054(3) Uani 1 1 d U . .
N14 N 0.6845(8) 0.3570(5) 0.4591(5) 0.078(4) Uani 0.50 1 d PDU B 3
H14a H 0.6808 0.3844 0.4782 0.103 Uiso 0.50 1 calc PR B 3
H14b H 0.6433 0.3408 0.4574 0.103 Uiso 0.50 1 calc PR B 3
N15 N 0.7942(7) 0.3305(4) 0.4109(3) 0.044(2) Uani 0.50 1 d PDU B 3
H15a H 0.7828 0.2972 0.4029 0.058 Uiso 0.50 1 calc PR B 3
H15b H 0.8314 0.3406 0.3951 0.058 Uiso 0.50 1 calc PR B 3
C134 C 0.7370(9) 0.3186(6) 0.4762(5) 0.078(5) Uani 0.50 1 d PDU B 3
H134a H 0.7255 0.2831 0.4663 0.104 Uiso 0.50 1 calc PR B 3
H134b H 0.7365 0.3188 0.5087 0.104 Uiso 0.50 1 calc PR B 3
C135 C 0.8083(8) 0.3334(6) 0.4596(4) 0.072(4) Uani 0.50 1 d PDU B 3
H135a H 0.8218 0.3688 0.4689 0.095 Uiso 0.50 1 calc PR B 3
H135b H 0.8430 0.3080 0.4690 0.095 Uiso 0.50 1 calc PR B 3
N16 N 0.6263(9) 0.3709(6) 0.4549(5) 0.080(5) Uani 0.50 1 d PDU B 4
H16a H 0.6448 0.3430 0.4694 0.106 Uiso 0.50 1 calc PR B 4
H16b H 0.6357 0.3988 0.4727 0.106 Uiso 0.50 1 calc PR B 4
N17 N 0.5353(15) 0.3098(7) 0.3990(5) 0.129(10) Uani 0.50 1 d PDU B 4
C136 C 0.5535(11) 0.3628(12) 0.4659(7) 0.180(16) Uani 0.50 1 d PDU B 4
H136a H 0.5236 0.3877 0.4506 0.240 Uiso 0.50 1 calc PR B 4
H136b H 0.5449 0.3641 0.4979 0.240 Uiso 0.50 1 calc PR B 4
C137 C 0.5480(13) 0.3065(9) 0.4470(6) 0.141(11) Uani 0.50 1 d PDU B 4
H137a H 0.5905 0.2873 0.4525 0.187 Uiso 0.50 1 calc PR B 4
H137b H 0.5107 0.2876 0.4615 0.187 Uiso 0.50 1 calc PR B 4
Li5 Li 0.7413(6) 0.5033(5) 0.2496(3) 0.045(2) Uani 1 1 d U . .
N18 N 0.7254(8) 0.4656(6) 0.1924(4) 0.068(4) Uani 0.50 1 d PDU B 5
H18a H 0.7117 0.4321 0.1982 0.090 Uiso 0.50 1 calc PR B 5
H18b H 0.6916 0.4819 0.1772 0.090 Uiso 0.50 1 calc PR B 5
N19 N 0.8328(5) 0.5201(3) 0.2136(3) 0.0294(19) Uani 0.50 1 d PDU B 5
H19a H 0.8251 0.5450 0.1926 0.039 Uiso 0.50 1 calc PR B 5
H19b H 0.8661 0.5318 0.2321 0.039 Uiso 0.50 1 calc PR B 5
C138 C 0.7884(8) 0.4642(8) 0.1648(5) 0.089(6) Uani 0.50 1 d PDU B 5
H138a H 0.7867 0.4927 0.1430 0.119 Uiso 0.50 1 calc PR B 5
H138b H 0.7905 0.4308 0.1487 0.119 Uiso 0.50 1 calc PR B 5
C139 C 0.8524(8) 0.4703(5) 0.1933(4) 0.067(4) Uani 0.50 1 d PDU B 5
H139a H 0.8573 0.4420 0.2150 0.090 Uiso 0.50 1 calc PR B 5
H139b H 0.8940 0.4733 0.1755 0.090 Uiso 0.50 1 calc PR B 5
N20 N 0.6684(9) 0.4738(5) 0.1974(4) 0.064(4) Uani 0.50 1 d PDU B 6
H20a H 0.6934 0.4596 0.1751 0.086 Uiso 0.50 1 calc PR B 6
H20b H 0.6432 0.4475 0.2095 0.086 Uiso 0.50 1 calc PR B 6
N21 N 0.6302(14) 0.6106(8) 0.1558(7) 0.126(8) Uani 0.50 1 d PDU B 6
C140 C 0.6208(8) 0.5131(6) 0.1779(5) 0.069(4) Uani 0.50 1 d PDU B 6
H140a H 0.5871 0.5243 0.1999 0.092 Uiso 0.50 1 calc PR B 6
H140b H 0.5966 0.4980 0.1525 0.092 Uiso 0.50 1 calc PR B 6
C141 C 0.6644(11) 0.5599(6) 0.1632(6) 0.087(7) Uani 0.50 1 d PDU B 6
H141a H 0.6999 0.5653 0.1855 0.116 Uiso 0.50 1 calc PR B 6
H141b H 0.6874 0.5500 0.1356 0.116 Uiso 0.50 1 calc PR B 6
Li6 Li 0.7307(7) 0.6035(4) 0.4133(4) 0.045(3) Uani 1 1 d U . .
N22 N 0.7040(4) 0.6838(2) 0.4076(2) 0.0538(15) Uani 1 1 d U B .
H22a H 0.6947 0.6918 0.3789 0.072 Uiso 1 1 calc R . .
H22b H 0.6663 0.6907 0.4240 0.072 Uiso 1 1 calc R . .
N23 N 0.8209(4) 0.6334(2) 0.4432(2) 0.0530(15) Uani 1 1 d U B .
H23a H 0.8151 0.6390 0.4727 0.070 Uiso 1 1 calc R . .
H23b H 0.8569 0.6114 0.4390 0.070 Uiso 1 1 calc R . .
C142 C 0.7618(5) 0.7153(3) 0.4234(3) 0.0577(19) Uani 1 1 d U . .
H142a H 0.7547 0.7245 0.4546 0.077 Uiso 1 1 calc R B .
H142b H 0.7644 0.7481 0.4064 0.077 Uiso 1 1 calc R . .
C143 C 0.8303(5) 0.6843(3) 0.4185(3) 0.065(2) Uani 1 1 d U B .
H143a H 0.8400 0.6775 0.3872 0.086 Uiso 1 1 calc R . .
H143b H 0.8681 0.7045 0.4311 0.086 Uiso 1 1 calc R . .
O13 O 0.3779(6) 0.6933(4) 0.2403(4) 0.152(4) Uani 1 1 d DU . .
C144 C 0.4087(7) 0.7210(5) 0.2025(4) 0.118(4) Uani 1 1 d DU . .
H144a H 0.4429 0.7467 0.2121 0.156 Uiso 1 1 calc R . .
H144b H 0.3741 0.7388 0.1844 0.156 Uiso 1 1 calc R . .
C145 C 0.4409(9) 0.6756(6) 0.1779(4) 0.163(7) Uani 1 1 d DU . .
H145a H 0.4862 0.6669 0.1894 0.217 Uiso 1 1 calc R . .
H145b H 0.4437 0.6822 0.1460 0.217 Uiso 1 1 calc R . .
C146 C 0.3879(12) 0.6330(6) 0.1892(5) 0.227(13) Uani 1 1 d DU . .
H146a H 0.3553 0.6306 0.1647 0.301 Uiso 1 1 calc R . .
H146b H 0.4113 0.5991 0.1913 0.301 Uiso 1 1 calc R . .
C147 C 0.3482(9) 0.6421(5) 0.2321(6) 0.160(6) Uani 1 1 d DU . .
H147a H 0.2988 0.6435 0.2275 0.213 Uiso 1 1 calc R . .
H147b H 0.3594 0.6164 0.2552 0.213 Uiso 1 1 calc R . .
H6a H 0.3177 0.2754 0.3929 0.100 Uiso 1 1 d . . .
H6b H 0.2637 0.2533 0.3595 0.100 Uiso 1 1 d . . .
H8a H 0.0914 0.3047 0.1893 0.100 Uiso 1 1 d . . .
H8b H 0.1331 0.2598 0.2123 0.100 Uiso 1 1 d . . .
H11a H 0.0610 0.7692 0.3443 0.100 Uiso 0.50 1 d P . .
H11b H 0.1128 0.7785 0.3056 0.100 Uiso 0.50 1 d P . .
H129a H 0.1411 0.6825 0.3464 0.130 Uiso 0.50 1 d P C 1
H129b H 0.1124 0.6995 0.2988 0.130 Uiso 0.50 1 d P D 1
H129a' H 0.1819 0.7085 0.3011 0.130 Uiso 0.50 1 d P E 2
H129b' H 0.1600 0.6829 0.3464 0.130 Uiso 0.50 1 d P F 2
H13a H 0.5184 0.6389 0.4197 0.100 Uiso 0.50 1 d P . .
H13b H 0.5166 0.6088 0.3745 0.100 Uiso 0.50 1 d P . .
H17a H 0.4815 0.3108 0.3956 0.100 Uiso 0.50 1 d P . .
H17b H 0.5480 0.3432 0.3866 0.100 Uiso 0.50 1 d P . .
H21a H 0.6132 0.6127 0.1259 0.100 Uiso 0.50 1 d P . .
H21b H 0.5889 0.6124 0.1753 0.100 Uiso 0.50 1 d P . .

loop_
_atom_site_aniso_label
_atom_site_aniso_U_11
_atom_site_aniso_U_22
_atom_site_aniso_U_33
_atom_site_aniso_U_23
_atom_site_aniso_U_13
_atom_site_aniso_U_12
Eu1 0.02781(13) 0.03064(14) 0.04198(14) -0.00097(12) 0.00488(11) -0.00078(12)
O1 0.036(2) 0.036(2) 0.046(2) 0.0008(18) -0.0003(19) 0.0094(18)
O2 0.040(3) 0.036(2) 0.034(2) -0.0022(17) 0.0005(18) 0.0038(17)
O3 0.036(3) 0.037(2) 0.063(3) 0.001(2) 0.015(2) 0.0036(18)
O4 0.037(3) 0.031(2) 0.057(3) 0.0018(19) 0.011(2) 0.0056(19)
O5 0.043(3) 0.036(2) 0.047(2) -0.0079(19) 0.016(2) -0.016(2)
O6 0.041(3) 0.037(2) 0.050(3) 0.0014(19) -0.002(2) -0.011(2)
C1 0.036(3) 0.036(3) 0.035(3) 0.004(2) 0.002(3) 0.006(3)
C2 0.042(4) 0.050(4) 0.044(4) -0.002(3) -0.008(3) 0.017(3)
C3 0.024(3) 0.066(5) 0.060(4) -0.007(4) -0.003(3) 0.000(3)
C4 0.036(4) 0.055(4) 0.034(3) -0.016(3) 0.002(3) -0.006(3)
C5 0.031(3) 0.055(4) 0.045(4) -0.013(3) 0.002(3) -0.016(3)
C6 0.050(4) 0.045(4) 0.041(3) -0.004(3) 0.009(3) -0.017(3)
C7 0.046(4) 0.039(3) 0.037(3) -0.002(3) 0.013(3) -0.008(3)
C8 0.036(3) 0.033(3) 0.027(3) 0.000(2) 0.008(2) -0.003(3)
C9 0.030(3) 0.034(3) 0.027(3) -0.004(2) 0.001(2) -0.009(2)
C10 0.026(3) 0.037(3) 0.030(3) 0.003(2) 0.000(3) 0.002(3)
C11 0.026(3) 0.026(3) 0.037(3) 0.003(2) -0.008(3) -0.001(2)
C12 0.033(3) 0.024(3) 0.037(3) 0.006(2) 0.004(2) 0.005(2)
C13 0.038(4) 0.033(3) 0.039(3) 0.004(3) -0.001(3) -0.001(3)
C14 0.053(4) 0.033(3) 0.039(3) 0.007(3) 0.016(3) 0.005(3)
C15 0.055(5) 0.040(4) 0.060(4) 0.005(3) 0.024(4) 0.014(3)
C16 0.042(4) 0.038(3) 0.060(4) 0.000(3) 0.011(3) 0.010(3)
C17 0.025(3) 0.032(3) 0.059(4) 0.009(3) 0.003(3) 0.002(2)
C18 0.028(3) 0.046(4) 0.054(4) 0.005(3) -0.005(3) 0.003(3)
C19 0.026(3) 0.040(3) 0.056(4) -0.005(3) -0.006(3) 0.001(3)
C20 0.035(3) 0.025(3) 0.040(3) 0.006(2) 0.001(3) -0.003(2)
C21 0.035(4) 0.034(3) 0.056(4) 0.002(3) -0.001(3) 0.004(3)
C22 0.045(5) 0.079(6) 0.113(8) 0.021(6) -0.002(5) 0.017(5)
C23 0.059(7) 0.122(9) 0.095(8) 0.002(7) -0.043(6) 0.016(6)
C24 0.061(5) 0.056(5) 0.072(5) -0.010(4) -0.028(5) 0.009(4)
C25 0.094(8) 0.066(5) 0.057(5) -0.008(4) -0.039(5) 0.017(5)
C26 0.130(11) 0.066(6) 0.043(4) -0.003(4) -0.018(5) 0.011(6)
C27 0.093(7) 0.051(4) 0.033(3) 0.003(3) -0.003(4) 0.004(4)
C28 0.065(5) 0.035(3) 0.031(3) -0.006(3) 0.000(3) 0.002(3)
C29 0.062(5) 0.030(3) 0.047(4) -0.002(3) -0.022(3) 0.005(3)
C30 0.039(4) 0.027(3) 0.038(3) -0.004(2) -0.001(3) 0.003(3)
C31 0.031(3) 0.030(3) 0.030(3) 0.001(2) 0.006(2) -0.002(2)
C32 0.036(3) 0.041(3) 0.030(3) -0.001(2) 0.006(3) -0.002(3)
C33 0.051(4) 0.032(3) 0.035(3) -0.004(2) 0.003(3) -0.004(3)
C34 0.071(6) 0.050(4) 0.041(4) -0.014(3) 0.013(4) -0.015(4)
C35 0.057(5) 0.083(6) 0.060(5) -0.030(4) 0.019(4) -0.036(5)
C36 0.047(5) 0.080(6) 0.047(4) -0.006(4) 0.003(3) -0.015(4)
C37 0.022(3) 0.072(5) 0.034(3) -0.004(3) 0.005(3) -0.004(3)
C38 0.023(3) 0.083(5) 0.047(4) 0.002(4) -0.003(3) 0.001(3)
C39 0.023(3) 0.053(4) 0.055(4) 0.008(3) 0.004(3) 0.009(3)
C40 0.026(3) 0.041(3) 0.038(3) 0.005(3) 0.011(3) 0.003(2)
C41 0.039(3) 0.031(3) 0.038(3) 0.001(2) 0.005(3) -0.004(2)
C42 0.042(4) 0.049(4) 0.046(4) -0.004(3) 0.003(3) -0.006(3)
C43 0.042(3) 0.046(4) 0.057(4) -0.010(4) 0.013(3) -0.005(3)
C44 0.045(4) 0.038(3) 0.043(3) 0.002(3) 0.005(3) 0.002(3)
C45 0.051(4) 0.041(4) 0.053(4) -0.003(3) 0.014(3) 0.008(3)
C46 0.065(5) 0.034(3) 0.053(4) -0.005(3) 0.011(4) 0.005(3)
C47 0.067(5) 0.030(3) 0.038(3) -0.001(3) -0.003(3) -0.001(3)
C48 0.053(4) 0.026(3) 0.042(3) 0.007(2) -0.003(3) -0.004(3)
C49 0.042(4) 0.024(3) 0.038(3) 0.003(2) 0.001(3) -0.004(2)
C50 0.042(3) 0.028(3) 0.039(3) 0.004(2) 0.008(2) -0.006(3)
C51 0.034(3) 0.028(3) 0.041(3) -0.008(2) 0.006(2) -0.008(3)
C52 0.039(4) 0.034(3) 0.046(3) -0.007(3) 0.005(3) -0.003(2)
C53 0.054(4) 0.035(3) 0.042(3) -0.002(3) 0.000(3) 0.000(3)
C54 0.074(6) 0.043(4) 0.047(4) -0.008(3) -0.003(4) 0.007(4)
C55 0.069(6) 0.047(4) 0.066(5) 0.003(4) -0.009(4) 0.009(4)
C56 0.054(5) 0.049(4) 0.074(5) -0.009(4) -0.015(4) 0.002(4)
C57 0.040(4) 0.040(3) 0.056(4) -0.010(3) -0.002(3) 0.001(3)
C58 0.045(4) 0.044(4) 0.071(4) -0.012(4) 0.013(3) -0.012(4)
C59 0.042(4) 0.053(4) 0.050(4) 0.008(3) 0.006(3) -0.017(3)
C60 0.042(4) 0.031(3) 0.042(3) -0.003(3) -0.001(3) -0.007(3)
N1 0.046(3) 0.043(3) 0.063(3) -0.005(3) 0.021(3) -0.009(3)
N2 0.016(2) 0.041(3) 0.070(3) -0.001(3) -0.002(2) 0.000(2)
C121 0.043(4) 0.045(4) 0.074(5) -0.005(3) 0.009(4) -0.010(3)
C122 0.035(4) 0.048(4) 0.080(5) 0.010(4) 0.008(4) 0.001(3)
Li1 0.051(6) 0.050(6) 0.049(5) 0.019(6) 0.011(4) 0.010(6)
N3 0.082(5) 0.054(4) 0.048(3) -0.004(3) -0.012(3) 0.003(3)
N4 0.070(5) 0.069(4) 0.082(5) 0.016(4) 0.037(4) 0.024(4)
C123 0.143(8) 0.046(4) 0.041(4) 0.006(3) 0.016(4) 0.005(5)
C124 0.086(6) 0.075(6) 0.089(7) 0.020(5) 0.048(5) 0.002(5)
Li2 0.079(8) 0.077(8) 0.059(8) -0.023(7) 0.018(6) -0.009(6)
N5 0.071(4) 0.051(3) 0.066(4) 0.000(3) 0.017(4) -0.002(3)
N6 0.108(7) 0.108(6) 0.095(6) 0.017(5) 0.025(5) -0.018(5)
C125 0.052(5) 0.066(5) 0.061(5) -0.011(4) -0.002(4) -0.009(4)
C126 0.079(7) 0.060(5) 0.085(6) 0.000(4) 0.010(5) -0.002(4)
N7 0.081(5) 0.077(5) 0.065(4) -0.016(4) 0.023(4) -0.012(4)
N8 0.146(13) 0.40(3) 0.146(11) -0.136(13) -0.082(10) 0.143(15)
C127 0.065(5) 0.066(5) 0.080(5) -0.014(4) 0.016(4) -0.001(5)
C128 0.064(6) 0.112(9) 0.096(7) 0.004(6) -0.005(5) 0.004(6)
Li3 0.093(9) 0.044(6) 0.073(9) -0.006(6) 0.019(7) 0.000(5)
C129 0.206(13) 0.127(9) 0.040(5) 0.026(5) 0.005(7) 0.097(9)
N9 0.133(8) 0.063(4) 0.062(4) 0.017(4) 0.017(5) 0.011(5)
N10 0.244(19) 0.047(7) 0.113(14) -0.007(9) -0.072(17) -0.012(12)
C130 0.23(3) 0.075(11) 0.36(6) 0.06(3) -0.16(3) -0.019(17)
N11 0.062(5) 0.075(5) 0.082(6) 0.005(4) -0.007(4) 0.004(4)
N12 0.061(7) 0.037(6) 0.095(10) -0.012(6) 0.035(7) -0.002(5)
N13 0.085(9) 0.132(13) 0.025(5) 0.036(8) -0.006(6) -0.026(9)
C131 0.118(12) 0.068(8) 0.034(7) 0.022(7) -0.030(9) -0.034(9)
C132 0.085(8) 0.037(6) 0.015(5) -0.008(4) 0.015(5) -0.007(5)
C133 0.066(8) 0.091(12) 0.028(6) -0.013(7) 0.024(6) -0.016(7)
Eu2 0.02036(11) 0.02586(12) 0.03163(12) 0.00121(12) 0.00314(9) -0.00142(11)
O7 0.033(2) 0.029(2) 0.033(2) -0.0037(16) -0.0051(16) 0.0069(15)
O8 0.027(2) 0.037(2) 0.0281(19) 0.0067(16) 0.0003(16) 0.0050(17)
O9 0.026(2) 0.034(2) 0.038(2) -0.0030(16) 0.0077(18) -0.0006(18)
O10 0.029(2) 0.035(2) 0.037(2) -0.0013(17) 0.0059(18) -0.0057(17)
O11 0.025(2) 0.0334(19) 0.0308(19) -0.0003(16) -0.0002(17) -0.0058(16)
O12 0.035(2) 0.026(2) 0.040(2) -0.0021(16) -0.0082(18) -0.0039(17)
C61 0.016(3) 0.044(3) 0.034(3) 0.004(2) -0.004(2) 0.009(2)
C62 0.020(3) 0.050(3) 0.039(3) -0.006(3) 0.013(2) 0.000(2)
C63 0.021(2) 0.046(3) 0.053(3) -0.001(3) 0.002(2) 0.003(3)
C64 0.031(3) 0.033(3) 0.046(3) 0.002(3) -0.004(3) -0.001(2)
C65 0.038(4) 0.052(4) 0.047(4) 0.000(3) -0.008(3) -0.010(3)
C66 0.043(4) 0.052(4) 0.059(4) -0.007(3) -0.008(3) -0.009(3)
C67 0.064(5) 0.040(4) 0.045(4) -0.002(3) -0.007(3) -0.007(3)
C68 0.039(4) 0.026(3) 0.037(3) -0.002(2) -0.001(3) 0.001(2)
C69 0.025(3) 0.029(3) 0.035(3) 0.004(2) 0.005(2) 0.000(2)
C70 0.029(2) 0.027(2) 0.029(2) 0.002(2) 0.0002(19) 0.001(3)
C71 0.025(2) 0.028(2) 0.031(2) 0.001(2) 0.0053(19) 0.003(3)
C72 0.030(3) 0.037(3) 0.032(3) 0.002(2) 0.005(2) 0.001(2)
C73 0.036(3) 0.037(3) 0.035(3) 0.005(2) 0.001(3) -0.004(3)
C74 0.053(4) 0.036(3) 0.044(3) 0.017(3) 0.001(3) 0.000(3)
C75 0.054(5) 0.055(4) 0.048(4) 0.015(3) 0.016(4) -0.005(3)
C76 0.050(5) 0.072(5) 0.054(4) 0.022(4) 0.027(4) 0.008(4)
C77 0.031(3) 0.056(4) 0.038(3) 0.012(3) 0.007(3) 0.002(3)
C78 0.032(3) 0.071(5) 0.063(4) 0.017(4) 0.019(3) 0.022(3)
C79 0.032(4) 0.068(5) 0.044(4) 0.015(3) 0.006(3) 0.022(3)
C80 0.029(3) 0.037(3) 0.035(3) 0.004(2) 0.009(2) 0.007(2)
C81 0.028(3) 0.034(3) 0.029(3) -0.003(2) 0.006(2) 0.003(2)
C82 0.036(4) 0.058(4) 0.038(3) -0.007(3) 0.008(3) -0.001(3)
C83 0.026(3) 0.082(5) 0.042(4) -0.009(4) 0.000(3) 0.010(3)
C84 0.041(4) 0.067(5) 0.033(3) -0.008(3) 0.010(3) 0.017(3)
C85 0.057(5) 0.076(6) 0.048(4) 0.004(4) 0.012(4) 0.035(4)
C86 0.096(8) 0.069(6) 0.053(5) 0.004(4) 0.013(5) 0.055(6)
C87 0.083(6) 0.054(4) 0.037(3) 0.006(3) 0.022(4) 0.033(4)
C88 0.051(4) 0.038(3) 0.036(3) 0.003(3) 0.008(3) 0.012(3)
C89 0.033(3) 0.046(3) 0.032(3) -0.001(3) 0.006(3) 0.011(3)
C90 0.024(3) 0.040(3) 0.027(3) 0.004(2) 0.005(3) -0.003(3)
C91 0.023(3) 0.024(3) 0.041(3) 0.003(2) 0.010(3) 0.001(2)
C92 0.035(3) 0.028(3) 0.036(3) 0.005(2) -0.002(2) -0.002(2)
C93 0.044(4) 0.046(3) 0.026(3) 0.001(2) 0.000(3) -0.002(3)
C94 0.055(5) 0.056(4) 0.030(3) 0.002(3) 0.005(3) -0.005(3)
C95 0.064(5) 0.057(4) 0.034(3) 0.004(3) -0.002(3) -0.017(4)
C96 0.046(4) 0.043(4) 0.041(3) 0.003(3) -0.010(3) -0.012(3)
C97 0.041(4) 0.032(3) 0.039(3) 0.001(2) 0.001(3) -0.009(3)
C98 0.031(4) 0.045(4) 0.057(4) -0.006(3) -0.003(3) -0.002(3)
C99 0.021(3) 0.045(4) 0.055(4) -0.008(3) 0.006(3) -0.006(3)
C100 0.029(3) 0.029(3) 0.037(3) -0.008(2) 0.003(2) 0.002(2)
C101 0.022(3) 0.029(3) 0.033(3) -0.012(2) 0.006(2) -0.004(2)
C102 0.029(3) 0.030(3) 0.049(4) -0.002(3) 0.001(3) -0.001(2)
C103 0.023(3) 0.037(3) 0.062(4) -0.006(3) 0.011(3) -0.003(2)
C104 0.046(4) 0.034(3) 0.046(4) -0.007(3) 0.014(3) -0.012(3)
C105 0.051(5) 0.046(4) 0.062(5) -0.006(4) 0.027(4) -0.016(3)
C106 0.071(6) 0.034(3) 0.069(5) -0.004(3) 0.044(4) -0.012(3)
C107 0.062(5) 0.032(3) 0.045(4) -0.002(3) 0.024(3) -0.008(3)
C108 0.047(4) 0.022(3) 0.033(3) -0.003(2) 0.014(3) -0.001(2)
C109 0.036(3) 0.029(3) 0.035(3) -0.001(2) 0.011(3) -0.009(2)
C110 0.028(3) 0.019(2) 0.035(3) 0.000(2) 0.011(3) -0.007(2)
C111 0.034(3) 0.026(3) 0.025(3) 0.000(2) -0.001(2) -0.004(2)
C112 0.029(3) 0.027(3) 0.024(2) 0.002(2) 0.003(2) 0.001(2)
C113 0.032(3) 0.026(3) 0.034(3) -0.001(2) 0.006(2) -0.005(2)
C114 0.050(4) 0.030(3) 0.041(3) 0.001(2) 0.005(3) 0.003(3)
C115 0.054(5) 0.035(3) 0.048(4) 0.000(3) 0.003(3) 0.012(3)
C116 0.040(4) 0.038(3) 0.060(4) 0.011(3) 0.009(3) 0.014(3)
C117 0.037(3) 0.030(3) 0.036(3) 0.007(2) -0.005(3) 0.000(2)
C118 0.029(3) 0.046(4) 0.062(4) 0.010(3) -0.011(3) 0.001(3)
C119 0.030(4) 0.041(4) 0.066(5) 0.003(3) -0.012(3) -0.003(3)
C120 0.048(4) 0.028(3) 0.027(3) 0.000(2) -0.002(3) -0.008(3)
Li4 0.070(8) 0.041(6) 0.052(6) -0.004(5) -0.010(5) 0.002(5)
N14 0.101(10) 0.039(7) 0.092(10) -0.004(6) 0.059(9) -0.014(7)
N15 0.064(5) 0.029(4) 0.038(4) -0.006(3) 0.015(3) 0.010(3)
C134 0.147(15) 0.034(7) 0.055(8) -0.005(6) 0.043(9) -0.014(8)
C135 0.089(9) 0.044(8) 0.082(9) 0.032(8) -0.033(9) -0.009(8)
N16 0.119(13) 0.045(8) 0.075(10) 0.015(7) 0.042(9) 0.022(8)
N17 0.23(3) 0.080(12) 0.079(10) -0.007(9) 0.016(15) -0.058(16)
C136 0.16(2) 0.32(4) 0.065(13) -0.055(18) 0.031(15) -0.15(3)
C137 0.059(15) 0.26(3) 0.102(12) -0.03(2) -0.003(13) -0.039(18)
Li5 0.048(5) 0.043(6) 0.045(5) 0.000(5) 0.016(4) 0.006(5)
N18 0.092(9) 0.066(8) 0.045(6) 0.021(6) -0.013(7) -0.028(9)
N19 0.036(4) 0.023(3) 0.029(3) -0.003(3) 0.019(3) -0.003(3)
C138 0.153(16) 0.081(12) 0.034(7) -0.011(7) 0.027(7) -0.043(12)
C139 0.100(10) 0.062(8) 0.040(7) 0.013(6) 0.045(7) 0.028(9)
N20 0.100(12) 0.047(7) 0.046(7) 0.000(5) -0.007(7) -0.027(7)
N21 0.16(2) 0.113(11) 0.105(15) 0.011(12) -0.018(15) 0.049(14)
C140 0.057(9) 0.110(11) 0.041(7) -0.005(8) 0.008(6) -0.009(8)
C141 0.14(2) 0.070(10) 0.055(9) 0.022(8) 0.026(12) 0.011(9)
Li6 0.042(6) 0.041(5) 0.053(7) -0.015(5) -0.004(5) -0.004(5)
N22 0.075(4) 0.044(3) 0.043(3) -0.002(3) -0.004(3) 0.006(3)
N23 0.058(4) 0.047(3) 0.054(3) -0.008(3) -0.017(3) -0.005(3)
C142 0.075(5) 0.043(4) 0.055(4) -0.010(3) 0.000(4) -0.002(3)
C143 0.060(5) 0.062(5) 0.073(5) -0.022(4) 0.011(4) -0.015(4)
O13 0.123(9) 0.149(8) 0.182(9) 0.033(7) 0.066(8) -0.003(7)
C144 0.101(11) 0.097(7) 0.154(12) 0.031(7) 0.003(9) 0.026(7)
C145 0.24(2) 0.184(14) 0.064(7) -0.003(9) -0.007(9) 0.066(13)
C146 0.48(4) 0.097(8) 0.107(10) 0.052(6) -0.071(14) -0.041(15)
C147 0.149(15) 0.098(9) 0.234(17) 0.030(11) -0.056(12) 0.004(9)

loop_
_atom_type_symbol
_atom_type_description
_atom_type_scat_dispersion_real
_atom_type_scat_dispersion_imag
_atom_type_scat_source
C C 0.0033 0.0016 'International Tables Vol C Tables 4.2.6.8 and 6.1.1.4'
H H 0.0000 0.0000 'International Tables Vol C Tables 4.2.6.8 and 6.1.1.4'
N N 0.0061 0.0033 'International Tables Vol C Tables 4.2.6.8 and 6.1.1.4'
O O 0.0106 0.0060 'International Tables Vol C Tables 4.2.6.8 and 6.1.1.4'
Li Li -0.0003 0.0001 'International Tables Vol C Tables 4.2.6.8 and 6.1.1.4'
Eu Eu -0.1578 3.6682 'International Tables Vol C Tables 4.2.6.8 and 6.1.1.4'

loop_
_geom_angle_atom_site_label_1
_geom_angle_atom_site_label_2
_geom_angle_atom_site_label_3
_geom_angle
O2 Eu1 O6 99.35(16)
O2 Eu1 O4 87.40(15)
O6 Eu1 O4 90.81(17)
O2 Eu1 O1 76.99(14)
O6 Eu1 O1 161.26(16)
O4 Eu1 O1 70.77(16)
O2 Eu1 O3 162.34(16)
O6 Eu1 O3 73.09(17)
O4 Eu1 O3 76.95(15)
O1 Eu1 O3 104.90(16)
O2 Eu1 O5 70.24(15)
O6 Eu1 O5 75.76(15)
O4 Eu1 O5 151.18(17)
O1 Eu1 O5 118.95(15)
O3 Eu1 O5 121.38(15)
O2 Eu1 N1 117.48(18)
O6 Eu1 N1 120.95(18)
O4 Eu1 N1 132.23(18)
O1 Eu1 N1 76.01(17)
O3 Eu1 N1 79.63(18)
O5 Eu1 N1 75.76(18)
O2 Eu1 Li1 82.4(2)
O6 Eu1 Li1 126.6(3)
O4 Eu1 Li1 35.8(3)
O1 Eu1 Li1 35.1(3)
O3 Eu1 Li1 89.4(3)
O5 Eu1 Li1 147.9(3)
N1 Eu1 Li1 103.8(3)
O2 Eu1 C60 80.36(15)
O6 Eu1 C60 19.95(15)
O4 Eu1 C60 96.01(17)
O1 Eu1 C60 154.14(16)
O3 Eu1 C60 93.03(17)
O5 Eu1 C60 63.28(16)
N1 Eu1 C60 126.39(17)
Li1 Eu1 C60 129.4(3)
O2 Eu1 C20 19.04(15)
O6 Eu1 C20 107.02(16)
O4 Eu1 C20 70.26(14)
O1 Eu1 C20 64.22(15)
O3 Eu1 C20 147.21(15)
O5 Eu1 C20 89.16(15)
N1 Eu1 C20 123.02(17)
Li1 Eu1 C20 63.7(2)
C60 Eu1 C20 90.63(16)
O2 Eu1 Li2 134.4(3)
O6 Eu1 Li2 36.5(3)
O4 Eu1 Li2 83.8(3)
O1 Eu1 Li2 139.2(3)
O3 Eu1 Li2 36.6(3)
O5 Eu1 Li2 98.8(3)
N1 Eu1 Li2 100.9(3)
Li1 Eu1 Li2 112.5(4)
C60 Eu1 Li2 56.5(3)
C20 Eu1 Li2 135.9(3)
O2 Eu1 Li3 36.5(3)
O6 Eu1 Li3 88.0(3)
O4 Eu1 Li3 122.3(3)
O1 Eu1 Li3 98.8(3)
O3 Eu1 Li3 153.8(3)
O5 Eu1 Li3 33.8(3)
N1 Eu1 Li3 95.6(4)
Li1 Eu1 Li3 116.7(3)
C60 Eu1 Li3 69.0(3)
C20 Eu1 Li3 55.3(3)
Li2 Eu1 Li3 121.9(4)
C1 O1 Li1 127.0(6)
C1 O1 Eu1 123.9(4)
Li1 O1 Eu1 98.0(4)
C20 O2 Li3 132.8(6)
C20 O2 Eu1 126.1(4)
Li3 O2 Eu1 100.2(5)
C21 O3 Li2 127.5(7)
C21 O3 Eu1 121.6(4)
Li2 O3 Eu1 97.9(5)
C40 O4 Li1 131.3(5)
C40 O4 Eu1 125.1(4)
Li1 O4 Eu1 98.3(4)
C41 O5 Li3 129.1(6)
C41 O5 Eu1 125.0(4)
Li3 O5 Eu1 100.9(5)
C60 O6 Li2 136.5(6)
C60 O6 Eu1 123.6(4)
Li2 O6 Eu1 99.7(5)
O1 C1 C10 122.3(6)
O1 C1 C2 119.3(6)
C10 C1 C2 118.4(6)
C3 C2 C1 122.1(6)
C2 C3 C4 122.0(7)
C5 C4 C3 123.4(7)
C5 C4 C9 118.6(7)
C3 C4 C9 118.0(6)
C6 C5 C4 121.6(7)
C5 C6 C7 119.2(6)
C8 C7 C6 121.7(7)
C7 C8 C9 120.8(6)
C8 C9 C4 118.1(6)
C8 C9 C10 122.4(6)
C4 C9 C10 119.5(6)
C1 C10 C9 119.7(6)
C1 C10 C11 120.4(6)
C9 C10 C11 119.8(6)
C20 C11 C12 119.1(6)
C20 C11 C10 121.1(6)
C12 C11 C10 119.8(5)
C17 C12 C13 116.3(6)
C17 C12 C11 121.2(6)
C13 C12 C11 122.5(6)
C14 C13 C12 121.2(7)
C13 C14 C15 120.3(7)
C16 C15 C14 122.9(7)
C15 C16 C17 119.0(7)
C12 C17 C16 120.3(7)
C12 C17 C18 118.4(6)
C16 C17 C18 121.3(6)
C19 C18 C17 119.6(6)
C18 C19 C20 122.2(6)
O2 C20 C11 121.8(6)
O2 C20 C19 118.7(6)
C11 C20 C19 119.5(6)
O2 C20 Eu1 34.8(3)
C11 C20 Eu1 110.4(4)
C19 C20 Eu1 119.4(4)
O3 C21 C30 122.3(6)
O3 C21 C22 118.5(7)
C30 C21 C22 119.2(7)
C23 C22 C21 121.4(10)
C22 C23 C24 121.8(9)
C29 C24 C23 116.2(8)
C29 C24 C25 121.6(10)
C23 C24 C25 122.1(9)
C26 C25 C24 120.3(9)
C25 C26 C27 119.5(8)
C28 C27 C26 119.9(9)
C27 C28 C29 122.8(8)
C24 C29 C28 115.8(7)
C24 C29 C30 122.6(8)
C28 C29 C30 121.4(7)
C21 C30 C29 118.7(7)
C21 C30 C31 122.2(5)
C29 C30 C31 119.0(6)
C40 C31 C32 118.9(6)
C40 C31 C30 118.8(6)
C32 C31 C30 122.2(5)
C31 C32 C37 120.7(6)
C31 C32 C33 121.1(6)
C37 C32 C33 118.1(6)
C34 C33 C32 120.0(7)
C33 C34 C35 121.2(8)
C36 C35 C34 118.1(7)
C35 C36 C37 124.1(8)
C38 C37 C36 124.3(7)
C38 C37 C32 117.2(6)
C36 C37 C32 118.5(7)
C39 C38 C37 123.2(7)
C38 C39 C40 121.4(7)
O4 C40 C31 122.7(6)
O4 C40 C39 119.1(6)
C31 C40 C39 118.2(6)
O5 C41 C50 122.4(6)
O5 C41 C42 118.3(6)
C50 C41 C42 119.3(6)
C43 C42 C41 121.9(7)
C42 C43 C44 121.4(7)
C43 C44 C45 121.2(7)
C43 C44 C49 118.2(6)
C45 C44 C49 120.6(7)
C46 C45 C44 119.7(7)
C45 C46 C47 120.2(7)
C48 C47 C46 121.0(7)
C47 C48 C49 122.0(7)
C44 C49 C48 116.5(6)
C44 C49 C50 120.8(6)
C48 C49 C50 122.7(6)
C41 C50 C49 118.4(6)
C41 C50 C51 120.2(5)
C49 C50 C51 121.3(5)
C60 C51 C52 119.9(6)
C60 C51 C50 120.0(6)
C52 C51 C50 119.9(5)
C57 C52 C53 115.4(7)
C57 C52 C51 120.6(6)
C53 C52 C51 124.0(6)
C54 C53 C52 123.4(8)
C53 C54 C55 120.0(8)
C54 C55 C56 119.0(8)
C57 C56 C55 121.1(8)
C56 C57 C52 121.2(7)
C56 C57 C58 120.4(7)
C52 C57 C58 118.1(7)
C59 C58 C57 118.5(7)
C58 C59 C60 123.2(7)
O6 C60 C51 122.9(6)
O6 C60 C59 117.6(6)
C51 C60 C59 119.4(6)
O6 C60 Eu1 36.4(3)
C51 C60 Eu1 112.6(4)
C59 C60 Eu1 116.8(5)
C121 N1 Eu1 121.0(4)
C122 N2 Eu2 114.9(4)
N1 C121 C122 114.3(6)
N2 C122 C121 114.0(6)
O1 Li1 O4 92.7(5)
O1 Li1 N3 115.6(6)
O4 Li1 N3 128.2(7)
O1 Li1 N4 138.9(7)
O4 Li1 N4 103.6(6)
N3 Li1 N4 83.3(5)
O1 Li1 Eu1 46.9(3)
O4 Li1 Eu1 45.9(3)
N3 Li1 Eu1 136.6(5)
N4 Li1 Eu1 138.0(5)
C123 N3 Li1 107.5(6)
C124 N4 Li1 101.0(6)
N3 C123 C124 112.9(7)
N4 C124 C123 106.6(9)
O3 Li2 O6 89.3(6)
O3 Li2 N5 103.5(8)
O6 Li2 N5 103.6(8)
O3 Li2 N7 141.7(8)
O6 Li2 N7 95.4(8)
N5 Li2 N7 112.2(7)
O3 Li2 N6 88.5(7)
O6 Li2 N6 176.7(9)
N5 Li2 N6 74.7(6)
N7 Li2 N6 87.9(6)
O3 Li2 Eu1 45.5(3)
O6 Li2 Eu1 43.8(3)
N5 Li2 Eu1 107.4(6)
N7 Li2 Eu1 128.9(7)
N6 Li2 Eu1 133.8(6)
C125 N5 Li2 112.5(7)
C126 N6 Li2 102.6(7)
N5 C125 C126 108.4(7)
N6 C126 C125 111.2(8)
C127 N7 Li2 111.2(7)
N7 C127 C128 110.9(8)
N8 C128 C127 115.6(11)
O5 Li3 N10 145.5(14)
O5 Li3 O2 88.5(7)
N10 Li3 O2 109.8(10)
O5 Li3 N9 132.0(9)
N10 Li3 N9 75.5(9)
O2 Li3 N9 98.9(8)
O5 Li3 N12 102.4(9)
N10 Li3 N12 44.4(9)
O2 Li3 N12 110.4(8)
N9 Li3 N12 118.6(8)
O5 Li3 Eu1 45.3(4)
N10 Li3 Eu1 142.0(9)
O2 Li3 Eu1 43.3(3)
N9 Li3 Eu1 126.4(7)
N12 Li3 Eu1 111.1(7)
N9 C129 C131 117.3(13)
N9 C129 C130 95.0(16)
C131 C129 C130 131.2(12)
C129 N9 Li3 107.6(8)
C130 N10 Li3 113.8(17)
N10 C130 C129 96.8(18)
C132 N12 Li3 110.3(9)
N11 C131 C129 114.9(12)
N12 C132 C133 109.7(11)
N13 C133 C132 104.1(12)
O11 Eu2 O7 95.29(14)
O11 Eu2 O9 88.13(14)
O7 Eu2 O9 90.39(14)
O11 Eu2 O12 77.52(13)
O7 Eu2 O12 159.71(15)
O9 Eu2 O12 70.61(15)
O11 Eu2 O10 159.03(15)
O7 Eu2 O10 72.51(14)
O9 Eu2 O10 75.26(13)
O12 Eu2 O10 107.96(13)
O11 Eu2 O8 70.50(14)
O7 Eu2 O8 76.55(13)
O9 Eu2 O8 153.43(14)
O12 Eu2 O8 117.56(13)
O10 Eu2 O8 120.89(13)
O11 Eu2 N2 124.25(12)
O7 Eu2 N2 118.34(12)
O9 Eu2 N2 130.64(12)
O12 Eu2 N2 80.69(12)
O10 Eu2 N2 76.71(12)
O8 Eu2 N2 75.70(12)
O11 Eu2 Li4 130.0(3)
O7 Eu2 Li4 36.1(3)
O9 Eu2 Li4 83.0(3)
O12 Eu2 Li4 141.7(2)
O10 Eu2 Li4 36.4(3)
O8 Eu2 Li4 98.5(3)
N2 Eu2 Li4 97.4(3)
O11 Eu2 C61 76.78(15)
O7 Eu2 C61 19.72(15)
O9 Eu2 C61 96.44(15)
O12 Eu2 C61 151.53(15)
O10 Eu2 C61 92.20(15)
O8 Eu2 C61 64.09(14)
N2 Eu2 C61 124.48(12)
Li4 Eu2 C61 55.8(3)
O11 Eu2 C100 151.78(15)
O7 Eu2 C100 90.06(15)
O9 Eu2 C100 64.09(15)
O12 Eu2 C100 87.96(14)
O10 Eu2 C100 20.27(14)
O8 Eu2 C100 137.50(14)
N2 Eu2 C100 75.89(12)
Li4 Eu2 C100 55.0(3)
C61 Eu2 C100 109.59(15)
O11 Eu2 Li6 35.4(3)
O7 Eu2 Li6 84.7(2)
O9 Eu2 Li6 121.8(3)
O12 Eu2 Li6 99.0(2)
O10 Eu2 Li6 152.1(2)
O8 Eu2 Li6 35.1(3)
N2 Eu2 Li6 101.3(2)
Li4 Eu2 Li6 118.6(3)
C61 Eu2 Li6 65.6(3)
C100 Eu2 Li6 172.0(2)
O11 Eu2 C120 66.08(15)
O7 Eu2 C120 161.34(15)
O9 Eu2 C120 87.96(15)
O12 Eu2 C120 20.58(14)
O10 Eu2 C120 124.75(14)
O8 Eu2 C120 97.09(14)
N2 Eu2 C120 75.92(12)
Li4 Eu2 C120 160.9(2)
C61 Eu2 C120 142.46(15)
C100 Eu2 C120 105.84(15)
Li6 Eu2 C120 80.4(2)
C61 O7 Li4 136.7(5)
C61 O7 Eu2 124.2(4)
Li4 O7 Eu2 98.8(4)
C80 O8 Li6 127.8(5)
C80 O8 Eu2 125.2(4)
Li6 O8 Eu2 97.3(4)
C81 O9 Li5 128.0(5)
C81 O9 Eu2 127.7(3)
Li5 O9 Eu2 100.7(4)
C100 O10 Li4 134.2(5)
C100 O10 Eu2 120.7(3)
Li4 O10 Eu2 96.4(4)
C101 O11 Li6 130.7(5)
C101 O11 Eu2 127.7(3)
Li6 O11 Eu2 100.3(4)
C120 O12 Li5 129.0(5)
C120 O12 Eu2 120.6(3)
Li5 O12 Eu2 98.7(4)
O7 C61 C70 123.7(5)
O7 C61 C62 118.6(5)
C70 C61 C62 117.7(5)
O7 C61 Eu2 36.1(2)
C70 C61 Eu2 112.1(3)
C62 C61 Eu2 116.1(4)
C63 C62 C61 122.6(5)
C62 C63 C64 120.0(5)
C63 C64 C69 119.5(6)
C63 C64 C65 121.3(6)
C69 C64 C65 119.3(6)
C66 C65 C64 120.2(7)
C65 C66 C67 120.5(7)
C68 C67 C66 119.2(7)
C67 C68 C69 123.4(7)
C68 C69 C70 123.3(5)
C68 C69 C64 117.4(6)
C70 C69 C64 119.3(5)
C61 C70 C69 120.8(5)
C61 C70 C71 119.1(5)
C69 C70 C71 120.1(5)
C80 C71 C72 121.0(5)
C80 C71 C70 119.6(5)
C72 C71 C70 119.4(5)
C73 C72 C77 117.3(6)
C73 C72 C71 123.5(6)
C77 C72 C71 119.1(5)
C74 C73 C72 121.5(6)
C73 C74 C75 120.3(6)
C76 C75 C74 120.7(6)
C75 C76 C77 121.4(7)
C78 C77 C76 123.3(6)
C78 C77 C72 117.9(6)
C76 C77 C72 118.7(6)
C77 C78 C79 122.8(6)
C78 C79 C80 121.1(6)
O8 C80 C71 122.6(5)
O8 C80 C79 119.6(5)
C71 C80 C79 117.8(5)
O9 C81 C90 123.5(6)
O9 C81 C82 117.9(6)
C90 C81 C82 118.5(6)
C83 C82 C81 122.1(7)
C82 C83 C84 121.4(7)
C83 C84 C85 123.2(8)
C83 C84 C89 118.0(6)
C85 C84 C89 118.7(8)
C84 C85 C86 120.3(8)
C87 C86 C85 121.2(8)
C86 C87 C88 121.4(9)
C87 C88 C89 120.8(7)
C90 C89 C88 122.2(6)
C90 C89 C84 120.2(6)
C88 C89 C84 117.6(6)
C81 C90 C89 119.6(6)
C81 C90 C91 119.6(6)
C89 C90 C91 120.7(6)
C100 C91 C92 118.2(6)
C100 C91 C90 120.1(6)
C92 C91 C90 121.6(5)
C97 C92 C93 118.6(6)
C97 C92 C91 120.5(6)
C93 C92 C91 120.8(6)
C94 C93 C92 121.4(7)
C95 C94 C93 120.1(7)
C94 C95 C96 121.4(7)
C95 C96 C97 119.0(7)
C98 C97 C92 119.4(6)
C98 C97 C96 121.1(7)
C92 C97 C96 119.5(6)
C99 C98 C97 122.2(7)
C98 C99 C100 121.4(6)
O10 C100 C91 122.1(6)
O10 C100 C99 119.7(5)
C91 C100 C99 118.2(6)
O10 C100 Eu2 39.0(3)
C91 C100 Eu2 111.6(4)
C99 C100 Eu2 115.2(4)
O11 C101 C110 123.3(5)
O11 C101 C102 118.9(6)
C110 C101 C102 117.8(6)
C103 C102 C101 122.3(6)
C102 C103 C104 119.5(6)
C109 C104 C103 120.9(6)
C109 C104 C105 118.9(7)
C103 C104 C105 120.2(7)
C106 C105 C104 120.7(8)
C105 C106 C107 120.8(7)
C108 C107 C106 118.9(7)
C107 C108 C109 121.5(7)
C104 C109 C110 118.8(6)
C104 C109 C108 119.0(6)
C110 C109 C108 122.0(6)
C101 C110 C109 120.6(6)
C101 C110 C111 119.8(5)
C109 C110 C111 119.6(5)
C120 C111 C112 118.4(6)
C120 C111 C110 121.1(5)
C112 C111 C110 120.5(5)
C117 C112 C111 121.1(5)
C117 C112 C113 116.1(5)
C111 C112 C113 122.6(5)
C114 C113 C112 123.0(6)
C113 C114 C115 118.9(6)
C116 C115 C114 119.9(6)
C115 C116 C117 123.0(7)
C118 C117 C112 118.9(6)
C118 C117 C116 121.9(6)
C112 C117 C116 119.0(6)
C119 C118 C117 118.6(6)
C120 C119 C118 123.4(6)
O12 C120 C119 119.0(6)
O12 C120 C111 121.7(6)
C119 C120 C111 119.4(6)
O12 C120 Eu2 38.8(2)
C119 C120 Eu2 118.4(4)
C111 C120 Eu2 107.9(4)
O7 Li4 O10 92.2(6)
O7 Li4 N14 104.9(7)
O10 Li4 N14 135.0(10)
O7 Li4 N15 104.4(8)
O10 Li4 N15 135.1(8)
N14 Li4 N15 80.8(7)
O7 Li4 N16 105.9(7)
O10 Li4 N16 105.0(8)
N14 Li4 N16 30.6(6)
N15 Li4 N16 109.8(7)
O7 Li4 Eu2 45.1(3)
O10 Li4 Eu2 47.2(3)
N14 Li4 Eu2 131.3(7)
N15 Li4 Eu2 135.4(7)
N16 Li4 Eu2 110.1(6)
C134 N14 Li4 111.0(11)
C135 N15 Li4 105.1(9)
N14 C134 C135 110.6(12)
N15 C135 C134 98.1(11)
C136 N16 Li4 148.1(14)
N16 C136 C137 96.4(18)
N17 C137 C136 108.8(10)
O9 Li5 O12 90.0(4)
O9 Li5 N18 119.5(8)
O12 Li5 N18 126.1(8)
O9 Li5 N19 106.7(6)
O12 Li5 N19 139.2(7)
N18 Li5 N19 77.8(6)
O9 Li5 N20 124.5(7)
O12 Li5 N20 95.7(6)
N18 Li5 N20 30.5(6)
N19 Li5 N20 104.1(6)
O9 Li5 Eu2 44.4(2)
O12 Li5 Eu2 45.6(2)
N18 Li5 Eu2 139.8(7)
N19 Li5 Eu2 137.3(6)
N20 Li5 Eu2 118.3(6)
C138 N18 Li5 111.4(11)
C139 N19 Li5 105.2(8)
N18 C138 C139 111.2(12)
N19 C139 C138 96.2(11)
C140 N20 Li5 116.7(10)
N20 C140 C141 106.6(12)
N21 C141 C140 118.0(18)
O8 Li6 O11 91.9(5)
O8 Li6 N22 123.0(7)
O11 Li6 N22 113.5(6)
O8 Li6 N23 140.1(7)
O11 Li6 N23 104.0(7)
N22 Li6 N23 84.0(5)
O8 Li6 Eu2 47.6(3)
O11 Li6 Eu2 44.3(3)
N22 Li6 Eu2 132.9(5)
N23 Li6 Eu2 135.2(6)
C142 N22 Li6 108.0(6)
C143 N23 Li6 101.4(6)
N22 C142 C143 110.8(6)
N23 C143 C142 106.4(7)
C147 O13 C144 117.5(13)
O13 C144 C145 100.8(10)
C144 C145 C146 98.4(12)
C147 C146 C145 115.1(13)
O13 C147 C146 94.5(13)

loop_
_geom_bond_atom_site_label_1
_geom_bond_atom_site_label_2
_geom_bond_distance
Eu1 O2 2.302(4)
Eu1 O6 2.314(4)
Eu1 O4 2.336(4)
Eu1 O1 2.376(4)
Eu1 O3 2.376(4)
Eu1 O5 2.391(4)
Eu1 N1 2.602(6)
Eu1 Li1 3.220(10)
Eu1 C60 3.246(7)
Eu1 C20 3.255(6)
Eu1 Li2 3.298(15)
Eu1 Li3 3.304(15)
O1 C1 1.324(8)
O1 Li1 1.868(12)
O2 C20 1.314(7)
O2 Li3 1.996(16)
O3 C21 1.343(9)
O3 Li2 1.984(16)
O4 C40 1.324(8)
O4 Li1 1.905(14)
O5 C41 1.321(7)
O5 Li3 1.873(16)
O6 C60 1.331(8)
O6 Li2 1.992(18)
C1 C10 1.391(8)
C1 C2 1.448(10)
C2 C3 1.338(10)
C3 C4 1.417(10)
C4 C5 1.401(9)
C4 C9 1.438(9)
C5 C6 1.349(11)
C6 C7 1.394(10)
C7 C8 1.351(8)
C8 C9 1.390(8)
C9 C10 1.462(8)
C10 C11 1.474(8)
C11 C20 1.392(8)
C11 C12 1.459(8)
C12 C17 1.405(9)
C12 C13 1.429(9)
C13 C14 1.360(9)
C14 C15 1.367(11)
C15 C16 1.312(11)
C16 C17 1.442(9)
C17 C18 1.452(10)
C18 C19 1.387(10)
C19 C20 1.427(9)
C21 C30 1.373(10)
C21 C22 1.418(12)
C22 C23 1.389(15)
C23 C24 1.405(15)
C24 C29 1.411(11)
C24 C25 1.426(12)
C25 C26 1.382(15)
C26 C27 1.412(14)
C27 C28 1.382(9)
C28 C29 1.430(11)
C29 C30 1.447(9)
C30 C31 1.470(9)
C31 C40 1.402(9)
C31 C32 1.427(8)
C32 C37 1.430(9)
C32 C33 1.443(9)
C33 C34 1.395(10)
C34 C35 1.412(13)
C35 C36 1.362(13)
C36 C37 1.400(10)
C37 C38 1.385(11)
C38 C39 1.331(10)
C39 C40 1.435(9)
C41 C50 1.385(9)
C41 C42 1.431(10)
C42 C43 1.361(9)
C43 C44 1.401(10)
C44 C45 1.402(9)
C44 C49 1.418(10)
C45 C46 1.380(11)
C46 C47 1.383(11)
C47 C48 1.342(9)
C48 C49 1.425(9)
C49 C50 1.461(8)
C50 C51 1.486(8)
C51 C60 1.379(8)
C51 C52 1.430(9)
C52 C57 1.416(10)
C52 C53 1.428(9)
C53 C54 1.370(10)
C54 C55 1.387(13)
C55 C56 1.401(12)
C56 C57 1.392(11)
C57 C58 1.456(10)
C58 C59 1.378(11)
C59 C60 1.397(10)
N1 C121 1.493(9)
N2 C122 1.511(9)
N2 Eu2 2.582(4)
C121 C122 1.520(10)
Li1 N3 2.097(13)
Li1 N4 2.133(13)
N3 C123 1.419(12)
N4 C124 1.451(11)
C123 C124 1.549(16)
Li2 N5 2.127(17)
Li2 N7 2.164(19)
Li2 N6 2.61(2)
N5 C125 1.489(11)
N6 C126 1.472(13)
C125 C126 1.530(12)
N7 C127 1.467(11)
N8 C128 1.437(16)
C127 C128 1.508(14)
Li3 N10 1.92(2)
Li3 N9 2.13(2)
Li3 N12 2.32(2)
C129 N9 1.457(8)
C129 C131 1.504(10)
C129 C130 1.516(10)
N10 C130 1.472(10)
N11 C131 1.473(10)
N12 C132 1.477(9)
N13 C133 1.480(10)
C132 C133 1.504(9)
Eu2 O11 2.307(4)
Eu2 O7 2.310(4)
Eu2 O9 2.340(4)
Eu2 O12 2.376(4)
Eu2 O10 2.378(4)
Eu2 O8 2.418(4)
Eu2 Li4 3.222(12)
Eu2 C61 3.242(5)
Eu2 C100 3.249(6)
Eu2 Li6 3.250(10)
Eu2 C120 3.262(6)
O7 C61 1.322(7)
O7 Li4 1.923(13)
O8 C80 1.318(7)
O8 Li6 1.886(13)
O9 C81 1.315(7)
O9 Li5 1.915(12)
O10 C100 1.310(7)
O10 Li4 1.926(14)
O11 C101 1.312(7)
O11 Li6 1.912(12)
O12 C120 1.332(7)
O12 Li5 1.940(11)
C61 C70 1.406(8)
C61 C62 1.413(8)
C62 C63 1.381(8)
C63 C64 1.399(9)
C64 C69 1.428(8)
C64 C65 1.448(9)
C65 C66 1.368(10)
C66 C67 1.425(11)
C67 C68 1.366(9)
C68 C69 1.408(8)
C69 C70 1.424(8)
C70 C71 1.504(7)
C71 C80 1.398(8)
C71 C72 1.436(7)
C72 C73 1.403(8)
C72 C77 1.436(9)
C73 C74 1.384(8)
C74 C75 1.392(11)
C75 C76 1.329(11)
C76 C77 1.434(9)
C77 C78 1.371(9)
C78 C79 1.386(9)
C79 C80 1.409(9)
C81 C90 1.398(8)
C81 C82 1.425(9)
C82 C83 1.356(10)
C83 C84 1.399(11)
C84 C85 1.414(10)
C84 C89 1.442(10)
C85 C86 1.414(14)
C86 C87 1.335(14)
C87 C88 1.383(9)
C88 C89 1.442(9)
C89 C90 1.423(9)
C90 C91 1.481(9)
C91 C100 1.423(8)
C91 C92 1.441(9)
C92 C97 1.411(9)
C92 C93 1.410(9)
C93 C94 1.411(9)
C94 C95 1.368(11)
C95 C96 1.401(10)
C96 C97 1.457(9)
C97 C98 1.368(9)
C98 C99 1.350(10)
C99 C100 1.438(9)
C101 C110 1.385(8)
C101 C102 1.431(8)
C102 C103 1.358(9)
C103 C104 1.404(10)
C104 C109 1.390(10)
C104 C105 1.445(9)
C105 C106 1.344(12)
C106 C107 1.452(12)
C107 C108 1.349(9)
C108 C109 1.444(9)
C109 C110 1.435(8)
C110 C111 1.512(9)
C111 C120 1.395(8)
C111 C112 1.425(8)
C112 C117 1.423(9)
C112 C113 1.438(8)
C113 C114 1.373(8)
C114 C115 1.420(11)
C115 C116 1.331(10)
C116 C117 1.424(9)
C117 C118 1.404(9)
C118 C119 1.388(10)
C119 C120 1.387(10)
Li4 N14 1.96(2)
Li4 N15 2.135(19)
Li4 N16 2.34(2)
N14 C134 1.494(10)
N15 C135 1.485(9)
C134 C135 1.518(10)
N16 C136 1.466(10)
N17 C137 1.460(10)
C136 C137 1.532(10)
Li5 N18 1.980(18)
Li5 N19 2.119(14)
Li5 N20 2.233(18)
N18 C138 1.476(10)
N19 C139 1.444(9)
C138 C139 1.515(10)
N20 C140 1.476(10)
N21 C141 1.458(10)
C140 C141 1.515(10)
Li6 N22 2.094(13)
Li6 N23 2.105(14)
N22 C142 1.454(10)
N23 C143 1.490(11)
C142 C143 1.549(13)
O13 C147 1.434(9)
O13 C144 1.458(9)
C144 C145 1.497(9)
C145 C146 1.524(10)
C146 C147 1.516(10)
